data_7109919
loop_
_publ_author_name
'Yu-Ying Ye'
'Ping-Xin Zhou'
'Jian-Yi Luo'
'Mei-Jin Zhong'
'Yong-Min Liang'

_publ_section_title
;
 Palladium-catalyzed insertion of alpha,beta-unsaturated N-tosylhydrazones
 and trapping with carbon nucleophiles
;
_journal_name_full Chem.Commun.
_journal_page_first 10190
_journal_paper_doi 10.1039/c3cc45583a
_journal_volume 49
_journal_year 2013
_chemical_absolute_configuration unk
_chemical_formula_moiety 'C21 H20 O5'
_chemical_formula_sum 'C21 H20 O5'
_chemical_formula_weight 352.37
_chemical_name_systematic
;
 ? 
;
_space_group_crystal_system orthorhombic
_space_group_IT_number 41
_symmetry_space_group_name_Hall 'A 2 -2ab'
_symmetry_space_group_name_H-M 'A b a 2'
_atom_sites_solution_hydrogens geom
_atom_sites_solution_primary iterative
_atom_sites_solution_secondary difmap
_audit_creation_date 2013-03-22
_audit_creation_method
;
  Olex2 1.2
  (compiled Dec  5 2012 16:20:19, GUI svn.r4385)
;
_cell_angle_alpha 90.00
_cell_angle_beta 90.00
_cell_angle_gamma 90.00
_cell_formula_units_Z 8
_cell_length_a 30.6554(13)
_cell_length_b 15.1602(9)
_cell_length_c 8.7821(10)
_cell_measurement_reflns_used 3117
_cell_measurement_temperature 293(2)
_cell_measurement_theta_max 25.0470
_cell_measurement_theta_min 3.7730
_cell_volume 4081.4(6)
_computing_cell_refinement
;
CrysAlisPro, Agilent Technologies,
Version 1.171.36.24 (release 03-12-2012 CrysAlis171 .NET)
(compiled Dec  3 2012,18:21:49)
;
_computing_data_collection
;
CrysAlisPro, Agilent Technologies,
Version 1.171.36.24 (release 03-12-2012 CrysAlis171 .NET)
(compiled Dec  3 2012,18:21:49)
;
_computing_data_reduction
;
CrysAlisPro, Agilent Technologies,
Version 1.171.36.24 (release 03-12-2012 CrysAlis171 .NET)
(compiled Dec  3 2012,18:21:49)
;
_computing_molecular_graphics
;
O. V. Dolomanov, L. J. Bourhis, R. J. Gildea, J. A. K. Howard and H. Puschmann,
OLEX2: a complete structure solution, refinement and analysis program.
J. Appl. Cryst. (2009). 42, 339-341.
;
_computing_publication_material
;
O. V. Dolomanov, L. J. Bourhis, R. J. Gildea, J. A. K. Howard and H. Puschmann,
OLEX2: a complete structure solution, refinement and analysis program.
J. Appl. Cryst. (2009). 42, 339-341.
;
_computing_structure_refinement
;
SHELXL, G.M. Sheldrick, Acta Cryst.
(2008). A64, 112-122
;
_computing_structure_solution 'SUPERFLIP, J. Appl. Cryst. (2007) 40, 786-790'
_diffrn_ambient_temperature 293(2)
_diffrn_detector_area_resol_mean 16.0733
_diffrn_measured_fraction_theta_full 0.9864
_diffrn_measured_fraction_theta_max 0.8253
_diffrn_measurement_details
;
  1 omega   35.00   61.40   1.2000   10.0000
omega____ theta____ kappa____ phi______ frames
    -      -19.2137  178.0000   90.0000 22

  2 omega   -4.00   50.00   1.2000   10.0000
omega____ theta____ kappa____ phi______ frames
    -       22.6512  -19.0000 -180.0000 45

  3 omega  -18.00   67.20   1.2000   10.0000
omega____ theta____ kappa____ phi______ frames
    -       22.6512  -99.0000  -60.0000 71

  4 omega  -96.00  -55.20   1.2000   10.0000
omega____ theta____ kappa____ phi______ frames
    -      -19.3700  178.0000   30.0000 34

  5 omega  -46.00   18.80   1.2000   10.0000
omega____ theta____ kappa____ phi______ frames
    -       22.8075    0.0000  150.0000 54
;
_diffrn_measurement_device_type 'SuperNova, Dual, Cu at zero, Eos'
_diffrn_measurement_method '\w scans'
_diffrn_orient_matrix_UB_11 0.0051635000
_diffrn_orient_matrix_UB_12 0.0014512500
_diffrn_orient_matrix_UB_13 -0.0786625500
_diffrn_orient_matrix_UB_21 0.0225347000
_diffrn_orient_matrix_UB_22 -0.0023326500
_diffrn_orient_matrix_UB_23 0.0178857500
_diffrn_orient_matrix_UB_31 -0.0009685000
_diffrn_orient_matrix_UB_32 -0.0467171000
_diffrn_orient_matrix_UB_33 -0.0033407000
_diffrn_radiation_monochromator mirror
_diffrn_radiation_type 'Mo K\a'
_diffrn_radiation_wavelength 0.7107
_diffrn_reflns_av_R_equivalents 0.0302
_diffrn_reflns_av_unetI/netI 0.0419
_diffrn_reflns_limit_h_max 32
_diffrn_reflns_limit_h_min -38
_diffrn_reflns_limit_k_max 18
_diffrn_reflns_limit_k_min -18
_diffrn_reflns_limit_l_max 10
_diffrn_reflns_limit_l_min -9
_diffrn_reflns_number 9147
_diffrn_reflns_theta_full 25.50
_diffrn_reflns_theta_max 26.37
_diffrn_reflns_theta_min 2.99
_diffrn_source 'SuperNova (Mo) X-ray Source'
_exptl_absorpt_coefficient_mu 0.082
_exptl_absorpt_correction_T_max 1.00000
_exptl_absorpt_correction_T_min 0.64469
_exptl_absorpt_correction_type multi-scan
_exptl_absorpt_process_details
;
CrysAlisPro, Agilent Technologies,
Version 1.171.36.24 (release 03-12-2012 CrysAlis171 .NET)
(compiled Dec  3 2012,18:21:49)
Empirical absorption correction using spherical harmonics,
 implemented in SCALE3 ABSPACK scaling algorithm.
;
_exptl_crystal_colour 'clear light colourless'
_exptl_crystal_density_diffrn 1.147
_exptl_crystal_density_method 'not measured'
_exptl_crystal_description plate
_exptl_crystal_F_000 1488
_exptl_crystal_size_max 0.35
_exptl_crystal_size_mid 0.32
_exptl_crystal_size_min 0.18
_refine_diff_density_max 0.283
_refine_diff_density_min -0.188
_refine_diff_density_rms 0.061
_refine_ls_abs_structure_details 'Flack H D (1983), Acta Cryst. A39, 876-881'
_refine_ls_abs_structure_Flack -0.3(16)
_refine_ls_extinction_method none
_refine_ls_goodness_of_fit_ref 1.071
_refine_ls_hydrogen_treatment mixed
_refine_ls_matrix_type full
_refine_ls_number_parameters 238
_refine_ls_number_reflns 3919
_refine_ls_number_restraints 1
_refine_ls_restrained_S_all 1.071
_refine_ls_R_factor_all 0.0715
_refine_ls_R_factor_gt 0.0603
_refine_ls_shift/su_max 0.000
_refine_ls_shift/su_mean 0.000
_refine_ls_structure_factor_coef Fsqd
_refine_ls_weighting_details 'calc w=1/[\s^2^(Fo^2^)+(0.1169P)^2^+0.0000P] where P=(Fo^2^+2Fc^2^)/3'
_refine_ls_weighting_scheme calc
_refine_ls_wR_factor_gt 0.1786
_refine_ls_wR_factor_ref 0.1883
_reflns_number_gt 3181
_reflns_number_total 3919
_reflns_threshold_expression >2sigma(I)
_cod_data_source_file c3cc45583a.txt
_cod_data_source_block liangym0318
_cod_original_sg_symbol_Hall 'A 2 -2ac'
_cod_database_code 7109919
_reflns_odcompleteness_completeness 98.64
_reflns_odcompleteness_iscentric 1
_reflns_odcompleteness_theta 26.32
_olex2_refinement_description
;
1. Fixed Uiso
 At 1.2 times of:
  H14 of C14, {H2A,H2B,H2C} of C2, H3 of C3, H4 of C4, H5 of C5, H8 of C8,
  H16 of C16, H17 of C17, H18 of C18, H19 of C19, H10 of C10, H11 of C11
 At 1.5 times of:
  {H1BA,H1BB,H1BC} of C1B, {H1AA,H1AB,H1AC} of C1A
2.a Ternary CH refined with riding coordinates:
 C3(H3)
2.b Aromatic/amide H refined with riding coordinates:
 C10(H10), C11(H11), C14(H14), C4(H4), C5(H5), C8(H8), C16(H16), C17(H17),
 C18(H18), C19(H19)
2.c Idealised Me refined as rotating group:
 C2(H2A,H2B,H2C), C1A(H1AA,H1AB,H1AC), C1B(H1BA,H1BB,H1BC)
;

loop_
_space_group_symop_id
_space_group_symop_operation_xyz
1 'x, y, z'
2 '-x, -y, z'
3 '-x+1/2, y, z+1/2'
4 'x+1/2, -y, z+1/2'
5 'x, y+1/2, z+1/2'
6 '-x, -y+1/2, z+1/2'
7 '-x+1/2, y+1/2, z+1'
8 'x+1/2, -y+1/2, z+1'

loop_
_atom_site_label
_atom_site_type_symbol
_atom_site_fract_x
_atom_site_fract_y
_atom_site_fract_z
_atom_site_U_iso_or_equiv
_atom_site_adp_type
_atom_site_occupancy
_atom_site_symmetry_multiplicity
_atom_site_calc_flag
_atom_site_refinement_flags
O1 O 0.30048(9) 0.53134(15) 0.7365(4) 0.0656(7) Uani 1 1 d .
O2 O 0.33427(8) 0.60247(16) 0.9235(3) 0.0539(6) Uani 1 1 d .
O3 O 0.40245(6) 0.56732(13) 0.6788(4) 0.0549(6) Uani 1 1 d .
O5 O 0.41872(6) 0.71038(14) 0.6925(3) 0.0554(6) Uani 1 1 d .
C6 C 0.39235(8) 0.65336(18) 0.6879(4) 0.0393(6) Uani 1 1 d .
C7 C 0.32291(9) 0.58993(19) 0.7798(4) 0.0411(7) Uani 1 1 d .
O8 O 0.43889(10) 0.8254(2) 0.0895(4) 0.0779(9) Uani 1 1 d .
C9 C 0.34260(8) 0.66316(16) 0.6768(4) 0.0364(6) Uani 1 1 d .
C10 C 0.26208(9) 0.7288(2) 0.5631(4) 0.0478(8) Uani 1 1 d .
H10 H 0.2326 0.7391 0.5457 0.057 Uiso 1 1 calc R
C11 C 0.28840(11) 0.9089(2) 0.8385(5) 0.0537(9) Uani 1 1 d .
H11 H 0.2761 0.9611 0.8741 0.064 Uiso 1 1 calc R
C12 C 0.32578(8) 0.75243(17) 0.7337(4) 0.0358(6) Uani 1 1 d .
C13 C 0.28477(8) 0.78085(18) 0.6774(4) 0.0389(6) Uani 1 1 d .
C14 C 0.28219(9) 0.6674(2) 0.4836(4) 0.0470(8) Uani 1 1 d .
H14 H 0.2667 0.6370 0.4093 0.056 Uiso 1 1 calc R
C1 C 0.35842(10) 0.69195(19) 0.3952(4) 0.0432(7) Uani 1 1 d .
C2 C 0.31856(13) 0.5382(3) 1.0312(5) 0.0629(10) Uani 1 1 d .
H2A H 0.3317 0.5487 1.1288 0.075 Uiso 1 1 calc R
H2B H 0.3261 0.4801 0.9967 0.075 Uiso 1 1 calc R
H2C H 0.2874 0.5429 1.0397 0.075 Uiso 1 1 calc R
C3 C 0.32966(9) 0.64469(19) 0.5089(4) 0.0402(7) Uani 1 1 d .
H3 H 0.3330 0.5812 0.4913 0.048 Uiso 1 1 calc R
C4 C 0.34681(10) 0.80260(19) 0.8418(4) 0.0435(7) Uani 1 1 d .
H4 H 0.3734 0.7837 0.8808 0.052 Uiso 1 1 calc R
C5 C 0.35244(11) 0.7804(2) 0.3553(5) 0.0536(8) Uani 1 1 d .
H5 H 0.3292 0.8114 0.3972 0.064 Uiso 1 1 calc R
C8 C 0.26704(10) 0.85972(19) 0.7334(4) 0.0474(8) Uani 1 1 d .
H8 H 0.2401 0.8787 0.6976 0.057 Uiso 1 1 calc R
C15 C 0.41442(11) 0.7774(3) 0.1881(5) 0.0571(9) Uani 1 1 d .
C16 C 0.37976(13) 0.8224(3) 0.2566(5) 0.0618(9) Uani 1 1 d .
H16 H 0.3753 0.8817 0.2345 0.074 Uiso 1 1 calc R
C17 C 0.32878(12) 0.8811(2) 0.8932(5) 0.0540(9) Uani 1 1 d .
H17 H 0.3437 0.9152 0.9643 0.065 Uiso 1 1 calc R
C18 C 0.39314(10) 0.6486(2) 0.3269(5) 0.0527(8) Uani 1 1 d .
H18 H 0.3979 0.5895 0.3500 0.063 Uiso 1 1 calc R
C19 C 0.42100(11) 0.6904(2) 0.2251(5) 0.0583(9) Uani 1 1 d .
H19 H 0.4441 0.6594 0.1820 0.070 Uiso 1 1 calc R
C1A C 0.44881(11) 0.5466(3) 0.6769(7) 0.0782(13) Uani 1 1 d .
H1AA H 0.4628 0.5741 0.7623 0.117 Uiso 1 1 calc R
H1AB H 0.4615 0.5681 0.5842 0.117 Uiso 1 1 calc R
H1AC H 0.4527 0.4838 0.6829 0.117 Uiso 1 1 calc R
C1B C 0.47458(14) 0.7808(3) 0.0166(6) 0.0805(13) Uani 1 1 d .
H1BA H 0.4947 0.7601 0.0924 0.121 Uiso 1 1 calc R
H1BB H 0.4893 0.8209 -0.0507 0.121 Uiso 1 1 calc R
H1BC H 0.4636 0.7316 -0.0407 0.121 Uiso 1 1 calc R

loop_
_atom_site_aniso_label
_atom_site_aniso_U_11
_atom_site_aniso_U_22
_atom_site_aniso_U_33
_atom_site_aniso_U_23
_atom_site_aniso_U_13
_atom_site_aniso_U_12
O1 0.0745(16) 0.0489(13) 0.0735(18) 0.0009(13) -0.0011(14) -0.0301(12)
O2 0.0599(13) 0.0513(14) 0.0504(15) 0.0108(11) -0.0035(11) -0.0101(11)
O3 0.0340(10) 0.0417(11) 0.0890(19) 0.0081(12) 0.0080(12) 0.0076(8)
O5 0.0347(10) 0.0506(12) 0.0810(19) -0.0056(13) 0.0017(12) -0.0081(8)
C6 0.0329(13) 0.0380(14) 0.0470(18) 0.0028(13) 0.0001(13) -0.0004(10)
C7 0.0326(12) 0.0335(14) 0.057(2) 0.0018(13) 0.0015(13) 0.0017(11)
O8 0.0786(19) 0.0842(19) 0.0708(19) 0.0131(16) 0.0185(16) -0.0166(15)
C9 0.0305(12) 0.0312(13) 0.0474(17) 0.0025(13) -0.0003(13) -0.0004(9)
C10 0.0311(14) 0.0502(18) 0.062(2) 0.0047(15) -0.0069(14) 0.0008(11)
C11 0.0614(19) 0.0346(15) 0.065(2) -0.0003(16) 0.0127(18) 0.0110(13)
C12 0.0318(12) 0.0326(14) 0.0429(17) 0.0028(12) -0.0016(12) 0.0006(10)
C13 0.0319(12) 0.0357(14) 0.0492(18) 0.0055(13) 0.0034(13) 0.0025(10)
C14 0.0372(14) 0.0475(16) 0.056(2) -0.0024(15) -0.0119(14) -0.0043(12)
C1 0.0457(16) 0.0441(17) 0.0399(18) -0.0069(13) -0.0005(13) 0.0010(12)
C2 0.068(2) 0.062(2) 0.059(3) 0.0202(18) -0.0017(18) -0.0020(17)
C3 0.0374(13) 0.0314(13) 0.0520(19) -0.0064(13) -0.0026(13) -0.0024(10)
C4 0.0443(15) 0.0360(15) 0.050(2) -0.0010(14) -0.0072(14) 0.0019(11)
C5 0.0553(18) 0.0445(18) 0.061(2) -0.0003(16) 0.0015(17) 0.0082(14)
C8 0.0460(15) 0.0379(15) 0.058(2) 0.0081(14) 0.0097(15) 0.0117(12)
C15 0.0574(19) 0.067(2) 0.046(2) 0.0006(18) 0.0018(17) -0.0128(15)
C16 0.068(2) 0.0528(19) 0.064(3) 0.0120(17) 0.0051(19) -0.0002(16)
C17 0.065(2) 0.0403(17) 0.057(2) -0.0082(15) 0.0011(16) -0.0009(14)
C18 0.0499(16) 0.0462(18) 0.062(2) -0.0003(16) 0.0070(16) 0.0041(13)
C19 0.0556(18) 0.060(2) 0.059(2) -0.0057(17) 0.0138(17) -0.0019(15)
C1A 0.0396(17) 0.068(2) 0.127(4) 0.006(3) 0.012(2) 0.0173(15)
C1B 0.066(2) 0.116(4) 0.060(3) -0.004(2) 0.011(2) -0.025(2)

loop_
_atom_type_symbol
_atom_type_description
_atom_type_scat_dispersion_real
_atom_type_scat_dispersion_imag
_atom_type_scat_source
C C 0.0033 0.0016 'International Tables Vol C Tables 4.2.6.8 and 6.1.1.4'
H H 0.0000 0.0000 'International Tables Vol C Tables 4.2.6.8 and 6.1.1.4'
O O 0.0106 0.0060 'International Tables Vol C Tables 4.2.6.8 and 6.1.1.4'

loop_
_geom_angle_atom_site_label_1
_geom_angle_atom_site_label_2
_geom_angle_atom_site_label_3
_geom_angle
C7 O2 C2 116.2(3)
C6 O3 C1A 115.8(2)
O3 C6 C9 108.6(2)
O5 C6 O3 123.6(2)
O5 C6 C9 127.6(2)
O1 C7 O2 124.5(3)
O1 C7 C9 125.0(3)
O2 C7 C9 110.5(2)
C15 O8 C1B 116.9(3)
C6 C9 C7 106.2(2)
C6 C9 C3 107.3(2)
C12 C9 C6 113.5(2)
C12 C9 C7 108.1(2)
C12 C9 C3 112.5(2)
C3 C9 C7 109.0(2)
C13 C10 H10 119.1
C14 C10 H10 119.1
C14 C10 C13 121.7(3)
C8 C11 H11 120.1
C8 C11 C17 119.9(3)
C17 C11 H11 120.1
C13 C12 C9 117.0(3)
C4 C12 C9 123.7(2)
C4 C12 C13 119.2(3)
C12 C13 C10 120.0(3)
C8 C13 C10 121.3(3)
C8 C13 C12 118.7(3)
C10 C14 H14 118.9
C10 C14 C3 122.2(3)
C3 C14 H14 118.9
C5 C1 C3 122.9(3)
C18 C1 C3 120.5(3)
C18 C1 C5 116.5(3)
O2 C2 H2A 109.5
O2 C2 H2B 109.5
O2 C2 H2C 109.5
H2A C2 H2B 109.5
H2A C2 H2C 109.5
H2B C2 H2C 109.5
C9 C3 H3 107.5
C14 C3 C9 110.2(3)
C14 C3 C1 110.8(3)
C14 C3 H3 107.5
C1 C3 C9 113.1(2)
C1 C3 H3 107.5
C12 C4 H4 119.6
C12 C4 C17 120.8(3)
C17 C4 H4 119.6
C1 C5 H5 119.1
C16 C5 C1 121.8(3)
C16 C5 H5 119.1
C11 C8 C13 121.4(3)
C11 C8 H8 119.3
C13 C8 H8 119.3
O8 C15 C16 115.6(3)
O8 C15 C19 125.8(3)
C19 C15 C16 118.6(3)
C5 C16 C15 120.8(3)
C5 C16 H16 119.6
C15 C16 H16 119.6
C11 C17 H17 120.0
C4 C17 C11 120.1(3)
C4 C17 H17 120.0
C1 C18 H18 118.9
C1 C18 C19 122.3(3)
C19 C18 H18 118.9
C15 C19 C18 120.0(3)
C15 C19 H19 120.0
C18 C19 H19 120.0
O3 C1A H1AA 109.5
O3 C1A H1AB 109.5
O3 C1A H1AC 109.5
H1AA C1A H1AB 109.5
H1AA C1A H1AC 109.5
H1AB C1A H1AC 109.5
O8 C1B H1BA 109.5
O8 C1B H1BB 109.5
O8 C1B H1BC 109.5
H1BA C1B H1BB 109.5
H1BA C1B H1BC 109.5
H1BB C1B H1BC 109.5

loop_
_geom_bond_atom_site_label_1
_geom_bond_atom_site_label_2
_geom_bond_distance
O1 C7 1.186(4)
O2 C7 1.323(4)
O2 C2 1.441(4)
O3 C6 1.343(3)
O3 C1A 1.456(4)
O5 C6 1.184(3)
C6 C9 1.536(3)
C7 C9 1.554(4)
O8 C15 1.358(5)
O8 C1B 1.437(6)
C9 C12 1.532(4)
C9 C3 1.552(5)
C10 H10 0.9300
C10 C13 1.454(5)
C10 C14 1.317(5)
C11 H11 0.9300
C11 C8 1.355(5)
C11 C17 1.393(5)
C12 C13 1.418(4)
C12 C4 1.377(4)
C13 C8 1.403(4)
C14 H14 0.9300
C14 C3 1.512(4)
C1 C3 1.513(4)
C1 C5 1.397(5)
C1 C18 1.387(4)
C2 H2A 0.9600
C2 H2B 0.9600
C2 H2C 0.9600
C3 H3 0.9800
C4 H4 0.9300
C4 C17 1.388(5)
C5 H5 0.9300
C5 C16 1.363(5)
C8 H8 0.9300
C15 C16 1.398(6)
C15 C19 1.373(5)
C16 H16 0.9300
C17 H17 0.9300
C18 H18 0.9300
C18 C19 1.389(5)
C19 H19 0.9300
C1A H1AA 0.9600
C1A H1AB 0.9600
C1A H1AC 0.9600
C1B H1BA 0.9600
C1B H1BB 0.9600
C1B H1BC 0.9600

loop_
_geom_torsion_atom_site_label_1
_geom_torsion_atom_site_label_2
_geom_torsion_atom_site_label_3
_geom_torsion_atom_site_label_4
_geom_torsion
O1 C7 C9 C6 -117.5(3)
O1 C7 C9 C12 120.3(3)
O1 C7 C9 C3 -2.3(4)
O2 C7 C9 C6 63.2(3)
O2 C7 C9 C12 -59.0(3)
O2 C7 C9 C3 178.4(2)
O3 C6 C9 C7 43.6(4)
O3 C6 C9 C12 162.2(3)
O3 C6 C9 C3 -72.8(3)
O5 C6 C9 C7 -141.6(4)
O5 C6 C9 C12 -22.9(5)
O5 C6 C9 C3 102.0(4)
C6 C9 C12 C13 156.8(3)
C6 C9 C12 C4 -27.4(4)
C6 C9 C3 C14 -170.9(2)
C6 C9 C3 C1 -46.2(3)
C7 C9 C12 C13 -85.6(3)
C7 C9 C12 C4 90.2(3)
C7 C9 C3 C14 74.5(3)
C7 C9 C3 C1 -160.8(2)
O8 C15 C16 C5 178.7(4)
O8 C15 C19 C18 -179.3(4)
C9 C12 C13 C10 -4.1(4)
C9 C12 C13 C8 176.3(3)
C9 C12 C4 C17 -177.1(3)
C10 C13 C8 C11 -179.2(3)
C10 C14 C3 C9 28.8(4)
C10 C14 C3 C1 -97.2(4)
C12 C9 C3 C14 -45.3(3)
C12 C9 C3 C1 79.3(3)
C12 C13 C8 C11 0.4(5)
C12 C4 C17 C11 1.7(6)
C13 C10 C14 C3 2.1(5)
C13 C12 C4 C17 -1.4(5)
C14 C10 C13 C12 -16.1(5)
C14 C10 C13 C8 163.5(3)
C1 C5 C16 C15 1.6(6)
C1 C18 C19 C15 -0.5(6)
C2 O2 C7 O1 1.5(5)
C2 O2 C7 C9 -179.2(3)
C3 C9 C12 C13 34.8(4)
C3 C9 C12 C4 -149.4(3)
C3 C1 C5 C16 177.6(4)
C3 C1 C18 C19 -178.2(3)
C4 C12 C13 C10 179.9(3)
C4 C12 C13 C8 0.3(4)
C5 C1 C3 C9 -81.4(4)
C5 C1 C3 C14 42.9(4)
C5 C1 C18 C19 0.6(5)
C8 C11 C17 C4 -0.9(6)
C16 C15 C19 C18 0.9(6)
C17 C11 C8 C13 -0.2(5)
C18 C1 C3 C9 97.3(3)
C18 C1 C3 C14 -138.4(3)
C18 C1 C5 C16 -1.2(5)
C19 C15 C16 C5 -1.5(6)
C1A O3 C6 O5 0.8(6)
C1A O3 C6 C9 175.9(4)
C1B O8 C15 C16 -179.6(4)
C1B O8 C15 C19 0.6(6)
